data_7103361
loop_
_publ_author_name
'Bujak, Maciej'
'Podsiad\/lo, Marcin'
'Katrusiak, Andrzej'

_publ_section_title
;
 Energetics of conformational conversion between 1,1,2-trichloroethane
 polymorphs.
;
_journal_issue 37
_journal_name_full 'Chemical communications (Cambridge, England)'
_journal_page_first 4439
_journal_page_last 4441
_journal_paper_doi 10.1039/b807372d
_journal_year 2008
_chemical_formula_moiety 'C2 H3 Cl3'
_chemical_formula_sum 'C2 H3 Cl3'
_chemical_formula_weight 133.39
_chemical_melting_point 236.6
_chemical_name_common 1,1,2-trichloroethane
_chemical_name_systematic
;
1,1,2-trichloroethane
;
_space_group_IT_number 14
_symmetry_cell_setting monoclinic
_symmetry_space_group_name_Hall '-P 2ybc'
_symmetry_space_group_name_H-M 'P 1 21/c 1'
_atom_sites_solution_hydrogens geom
_atom_sites_solution_primary direct
_atom_sites_solution_secondary difmap
_audit_creation_method SHELXL-97
_cell_angle_alpha 90.00
_cell_angle_beta 93.121(10)
_cell_angle_gamma 90.00
_cell_formula_units_Z 4
_cell_length_a 5.2875(7)
_cell_length_b 8.8172(11)
_cell_length_c 11.1861(12)
_cell_measurement_reflns_used 1058
_cell_measurement_temperature 220.0(1)
_cell_measurement_theta_max 26.35
_cell_measurement_theta_min 2.94
_cell_volume 520.73(11)
_computing_cell_refinement 'CrysAlisRED (Oxford Diffraction, 2004)'
_computing_data_collection 'CrysAlisCCD (Oxford Diffraction, 2004)'
_computing_data_reduction 'CrysAlisRED (Oxford Diffraction, 2004)'
_computing_molecular_graphics 'SHELXTL (Sheldrick, 1990)'
_computing_publication_material 'SHELXL--97 (Sheldrick, 1997)'
_computing_structure_refinement 'SHELXL--97 (Sheldrick, 1997)'
_computing_structure_solution 'SHELXS--97 (Sheldrick, 1997)'
_diffrn_ambient_pressure 100
_diffrn_ambient_temperature 220(2)
_diffrn_measured_fraction_theta_full 1.000
_diffrn_measured_fraction_theta_max 1.000
_diffrn_measurement_device_type 'KM-4 CCD'
_diffrn_measurement_method \w-scans
_diffrn_radiation_monochromator graphite
_diffrn_radiation_source 'fine-focus sealed tube'
_diffrn_radiation_type MoK\a
_diffrn_radiation_wavelength 0.71073
_diffrn_reflns_av_R_equivalents 0.0426
_diffrn_reflns_av_sigmaI/netI 0.0324
_diffrn_reflns_limit_h_max 6
_diffrn_reflns_limit_h_min -5
_diffrn_reflns_limit_k_max 10
_diffrn_reflns_limit_k_min -10
_diffrn_reflns_limit_l_max 13
_diffrn_reflns_limit_l_min -13
_diffrn_reflns_number 3086
_diffrn_reflns_theta_full 25.22
_diffrn_reflns_theta_max 25.22
_diffrn_reflns_theta_min 2.94
_diffrn_standards_decay_% 0
_diffrn_standards_interval_count 0
_diffrn_standards_number 0
_exptl_absorpt_coefficient_mu 1.582
_exptl_absorpt_correction_T_max 0.728
_exptl_absorpt_correction_T_min 0.635
_exptl_absorpt_correction_type multi-scan
_exptl_absorpt_process_details
;
Correction for absorption was made using XEMP (SHELXTL,
Sheldrick (1990)).
;
_exptl_crystal_colour colourless
_exptl_crystal_density_diffrn 1.702
_exptl_crystal_density_method 'not measured'
_exptl_crystal_description irregular
_exptl_crystal_F_000 264
_exptl_crystal_size_max 0.30
_exptl_crystal_size_mid 0.20
_exptl_crystal_size_min 0.20
_refine_diff_density_max 0.448
_refine_diff_density_min -0.344
_refine_diff_density_rms 0.065
_refine_ls_extinction_method none
_refine_ls_goodness_of_fit_ref 1.085
_refine_ls_hydrogen_treatment constr
_refine_ls_matrix_type full
_refine_ls_number_parameters 65
_refine_ls_number_reflns 939
_refine_ls_number_restraints 62
_refine_ls_restrained_S_all 1.059
_refine_ls_R_factor_all 0.0659
_refine_ls_R_factor_gt 0.0547
_refine_ls_shift/su_max 0.000
_refine_ls_shift/su_mean 0.000
_refine_ls_structure_factor_coef Fsqd
_refine_ls_weighting_details 'calc w=1/[\s^2^(Fo^2^)+(0.0568P)^2^+0.7610P] where P=(Fo^2^+2Fc^2^)/3'
_refine_ls_weighting_scheme calc
_refine_ls_wR_factor_gt 0.1286
_refine_ls_wR_factor_ref 0.1386
_reflns_number_gt 808
_reflns_number_total 939
_reflns_threshold_expression >2sigma(I)
_cod_data_source_file b807372d.txt
_cod_data_source_block 112TCE_220K
_cod_database_code 7103361

loop_
_symmetry_equiv_pos_as_xyz
'x, y, z'
'-x, y+1/2, -z+1/2'
'-x, -y, -z'
'x, -y-1/2, z-1/2'

loop_
_atom_site_label
_atom_site_type_symbol
_atom_site_fract_x
_atom_site_fract_y
_atom_site_fract_z
_atom_site_U_iso_or_equiv
_atom_site_adp_type
_atom_site_occupancy
_atom_site_symmetry_multiplicity
_atom_site_calc_flag
_atom_site_refinement_flags
_atom_site_disorder_assembly
_atom_site_disorder_group
Cl1 Cl 0.4892(2) 0.33728(15) 0.10875(10) 0.0701(4) Uani 1 1 d . . .
Cl2 Cl 0.7793(3) 0.05024(15) 0.11229(11) 0.0871(5) Uani 1 1 d . . .
Cl3 Cl 1.0116(2) 0.14602(14) 0.37369(11) 0.0685(4) Uani 1 1 d . . .
C11 C 0.7629(11) 0.2373(7) 0.1732(5) 0.0633(13) Uani 0.85 1 d PU A 1
H11 H 0.9162 0.2930 0.1546 0.076 Uiso 0.85 1 calc PR A 1
C21 C 0.7414(11) 0.2366(7) 0.3026(5) 0.0646(13) Uani 0.85 1 d PU A 1
H211 H 0.5888 0.1830 0.3222 0.077 Uiso 0.85 1 d PR A 1
H212 H 0.7295 0.3399 0.3315 0.077 Uiso 0.85 1 d PR A 1
C12 C 0.885(5) 0.207(3) 0.230(3) 0.053(4) Uani 0.15 1 d PU A 2
H12 H 0.9883 0.2865 0.1958 0.064 Uiso 0.15 1 calc PR A 2
C22 C 0.619(6) 0.257(4) 0.246(3) 0.057(5) Uani 0.15 1 d PU A 2
H221 H 0.5175 0.1709 0.2686 0.069 Uiso 0.15 1 d PR A 2
H222 H 0.6171 0.3317 0.3096 0.069 Uiso 0.15 1 d PR A 2

loop_
_atom_site_aniso_label
_atom_site_aniso_U_11
_atom_site_aniso_U_22
_atom_site_aniso_U_33
_atom_site_aniso_U_23
_atom_site_aniso_U_13
_atom_site_aniso_U_12
Cl1 0.0633(7) 0.0815(9) 0.0638(7) 0.0109(6) -0.0142(5) 0.0146(6)
Cl2 0.1297(13) 0.0671(8) 0.0651(8) -0.0160(6) 0.0105(8) 0.0138(7)
Cl3 0.0627(7) 0.0704(8) 0.0698(7) 0.0128(6) -0.0187(5) 0.0061(5)
C11 0.061(3) 0.067(3) 0.062(3) 0.005(3) -0.002(3) 0.006(3)
C21 0.063(3) 0.068(3) 0.062(3) -0.005(3) -0.009(3) 0.009(3)
C12 0.046(6) 0.061(8) 0.052(7) 0.015(7) -0.006(7) 0.005(6)
C22 0.048(7) 0.070(8) 0.054(8) 0.012(7) -0.001(7) 0.005(7)

loop_
_atom_type_symbol
_atom_type_description
_atom_type_scat_dispersion_real
_atom_type_scat_dispersion_imag
_atom_type_scat_source
C C 0.0033 0.0016 'International Tables Vol C Tables 4.2.6.8 and 6.1.1.4'
H H 0.0000 0.0000 'International Tables Vol C Tables 4.2.6.8 and 6.1.1.4'
Cl Cl 0.1484 0.1585 'International Tables Vol C Tables 4.2.6.8 and 6.1.1.4'

loop_
_geom_angle_atom_site_label_1
_geom_angle_atom_site_label_2
_geom_angle_atom_site_label_3
_geom_angle
_geom_angle_site_symmetry_1
_geom_angle_site_symmetry_3
_geom_angle_publ_flag
C11 C21 Cl3 109.9(4) . . ?
C12 C22 Cl1 110(2) . . ?
C21 C11 Cl1 107.1(4) . . ?
C22 C12 Cl3 107(2) . . ?
C21 C11 Cl2 112.5(4) . . ?
C22 C12 Cl2 93(2) . . ?
Cl2 C11 Cl1 110.6(3) . . ?
Cl3 C12 Cl2 118.0(16) . . ?
C21 C11 H11 108.9 . . ?
Cl2 C11 H11 108.9 . . ?
Cl1 C11 H11 108.9 . . ?
C11 C21 H211 109.7 . . ?
Cl3 C21 H211 109.7 . . ?
C11 C21 H212 109.7 . . ?
Cl3 C21 H212 109.7 . . ?
H211 C21 H212 108.2 . . ?
C22 C12 H12 112.4 . . ?
Cl3 C12 H12 112.4 . . ?
Cl2 C12 H12 112.4 . . ?
C12 C22 H221 109.8 . . ?
Cl1 C22 H221 109.8 . . ?
C12 C22 H222 109.6 . . ?
Cl1 C22 H222 109.8 . . ?
H221 C22 H222 108.3 . . ?

loop_
_geom_bond_atom_site_label_1
_geom_bond_atom_site_label_2
_geom_bond_distance
_geom_bond_site_symmetry_2
_geom_bond_publ_flag
Cl1 C11 1.810(6) . ?
Cl3 C12 1.78(3) . ?
Cl2 C11 1.788(6) . ?
Cl2 C12 1.97(3) . ?
C11 C21 1.458(8) . ?
C12 C22 1.49(4) . ?
Cl3 C21 1.785(5) . ?
Cl1 C22 1.80(3) . ?
C11 H11 0.9800 . ?
C21 H211 0.9700 . ?
C21 H212 0.9700 . ?
C12 H12 0.9800 . ?
C22 H221 0.9700 . ?
C22 H222 0.9700 . ?

loop_
_geom_torsion_atom_site_label_1
_geom_torsion_atom_site_label_2
_geom_torsion_atom_site_label_3
_geom_torsion_atom_site_label_4
_geom_torsion
_geom_torsion_site_symmetry_1
_geom_torsion_site_symmetry_2
_geom_torsion_site_symmetry_3
_geom_torsion_site_symmetry_4
_geom_torsion_publ_flag
Cl1 C11 C21 Cl3 -177.8(3) . . . . ?
Cl3 C12 C22 Cl1 174.4(15) . . . . ?
Cl2 C11 C21 Cl3 60.6(5) . . . . ?
Cl2 C12 C22 Cl1 -65(2) . . . . ?
